data_2229409
loop_
_publ_author_name
'Aghabozorg, Hossein'
'Kazemi, Shokoofeh'
'Agah, Ali Akbar'
'Mirzaei, Masoud'
'Notash, Behrouz'

_publ_section_title
;
 Bis(2,3-diaminopyridinium)
 bis(\m-pyridine-2,6-dicarboxylato)-\k^4^<i>O</i>^2^,<i>N</i>,<i>O</i>^6^:<i>O</i>^6^;\k^4^<i>O</i>^2^:<i>O</i>^2^,<i>N</i>,<i>O</i>^6^-bis[aqua(pyridine-2,6-dicarboxylato-\k^3^<i>O</i>^2^,<i>N</i>,<i>O</i>^6^)bismuthate(III)]
 tetrahydrate
;
_journal_coeditor_code HY2406
_journal_issue 3
_journal_name_full 'Acta Crystallographica Section E'
_journal_page_first m360
_journal_page_last m361
_journal_paper_doi 10.1107/S1600536811005629
_journal_volume 67
_journal_year 2011
_chemical_formula_iupac '(C5 H8 N3)2 [Bi2 (C7 H3 N O4)4 (H2 O)2], 4H2 O'
_chemical_formula_moiety '2(C5 H8 N3 +), C28 H16 Bi2 N4 O18 2-, 4(H2 O)'
_chemical_formula_sum 'C38 H40 Bi2 N10 O22'
_chemical_formula_weight 1406.76
_chemical_name_systematic
;
Bis(2,3-diaminopyridinium) bis(\m-pyridine-2,6-dicarboxylato)-
\k^4^<i>O</i>^2^,<i>N</i>,<i>O</i>^6^:<i>O</i>^6^;
\k^4^<i>O</i>^2^:<i>O</i>^2^,<i>N</i>,<i>O</i>^6^-bis[aqua(pyridine-2,6-
dicarboxylato-\k^3^<i>O</i>^2^,<i>N</i>,<i>O</i>^6^)bismuthate(III)]
tetrahydrate
;
_space_group_IT_number 2
_symmetry_cell_setting triclinic
_symmetry_space_group_name_Hall '-P 1'
_symmetry_space_group_name_H-M 'P -1'
_atom_sites_solution_hydrogens geom
_atom_sites_solution_primary direct
_atom_sites_solution_secondary difmap
_audit_creation_method SHELXL-97
_cell_angle_alpha 95.13(3)
_cell_angle_beta 91.38(3)
_cell_angle_gamma 90.47(3)
_cell_formula_units_Z 1
_cell_length_a 9.3462(19)
_cell_length_b 10.726(2)
_cell_length_c 11.098(2)
_cell_measurement_reflns_used 5940
_cell_measurement_temperature 298(2)
_cell_measurement_theta_max 29.17
_cell_measurement_theta_min 2.18
_cell_volume 1107.7(4)
_computing_cell_refinement 'X-AREA (Stoe & Cie, 2005)'
_computing_data_collection 'X-AREA (Stoe & Cie, 2005)'
_computing_data_reduction 'X-AREA (Stoe & Cie, 2005)'
_computing_molecular_graphics 'ORTEP-3 (Farrugia, 1997)'
_computing_publication_material 'WinGX (Farrugia, 1999)'
_computing_structure_refinement 'SHELXL97 (Sheldrick, 2008)'
_computing_structure_solution 'SHELXS97 (Sheldrick, 2008)'
_diffrn_ambient_temperature 298(2)
_diffrn_measured_fraction_theta_full 0.992
_diffrn_measured_fraction_theta_max 0.992
_diffrn_measurement_device_type 'Stoe IPDS-2'
_diffrn_measurement_method \w
_diffrn_radiation_monochromator graphite
_diffrn_radiation_source 'fine-focus sealed tube'
_diffrn_radiation_type MoK\a
_diffrn_radiation_wavelength 0.71073
_diffrn_reflns_av_R_equivalents 0.1129
_diffrn_reflns_av_sigmaI/netI 0.0803
_diffrn_reflns_limit_h_max 12
_diffrn_reflns_limit_h_min -12
_diffrn_reflns_limit_k_max 14
_diffrn_reflns_limit_k_min -14
_diffrn_reflns_limit_l_max 15
_diffrn_reflns_limit_l_min -15
_diffrn_reflns_number 12406
_diffrn_reflns_theta_full 29.17
_diffrn_reflns_theta_max 29.17
_diffrn_reflns_theta_min 2.18
_exptl_absorpt_coefficient_mu 8.032
_exptl_absorpt_correction_T_max 0.156
_exptl_absorpt_correction_T_min 0.083
_exptl_absorpt_correction_type numerical
_exptl_absorpt_process_details '(X-SHAPE and X-RED32; Stoe & Cie, 2005)'
_exptl_crystal_colour brown
_exptl_crystal_density_diffrn 2.109
_exptl_crystal_density_method 'not measured'
_exptl_crystal_description prism
_exptl_crystal_F_000 680
_exptl_crystal_size_max 0.33
_exptl_crystal_size_mid 0.27
_exptl_crystal_size_min 0.23
_refine_diff_density_max 2.984
_refine_diff_density_min -2.930
_refine_ls_extinction_coef 0.0047(13)
_refine_ls_extinction_expression Fc^*^=kFc[1+0.001xFc^2^\l^3^/sin(2\q)]^-1/4^
_refine_ls_extinction_method 'SHELXL97 (Sheldrick, 2008)'
_refine_ls_goodness_of_fit_ref 1.049
_refine_ls_hydrogen_treatment mixed
_refine_ls_matrix_type full
_refine_ls_number_parameters 347
_refine_ls_number_reflns 5940
_refine_ls_number_restraints 9
_refine_ls_restrained_S_all 1.048
_refine_ls_R_factor_all 0.0604
_refine_ls_R_factor_gt 0.0565
_refine_ls_shift/su_max 0.001
_refine_ls_shift/su_mean 0.000
_refine_ls_structure_factor_coef Fsqd
_refine_ls_weighting_details 'calc w=1/[\s^2^(Fo^2^)+(0.1042P)^2^+3.0215P] where P=(Fo^2^+2Fc^2^)/3'
_refine_ls_weighting_scheme calc
_refine_ls_wR_factor_gt 0.1494
_refine_ls_wR_factor_ref 0.1536
_reflns_number_gt 5539
_reflns_number_total 5940
_reflns_threshold_expression I>2\s(I)
_cod_data_source_file hy2406.cif
_cod_data_source_block I
_cod_database_code 2229409
_cod_database_fobs_code 2229409

loop_
_symmetry_equiv_pos_as_xyz
'x, y, z'
'-x, -y, -z'

loop_
_atom_site_type_symbol
_atom_site_label
_atom_site_fract_x
_atom_site_fract_y
_atom_site_fract_z
_atom_site_U_iso_or_equiv
_atom_site_adp_type
_atom_site_calc_flag
_atom_site_refinement_flags
_atom_site_occupancy
_atom_site_disorder_assembly
_atom_site_disorder_group
O O10 0.8002(8) 0.0220(8) 0.8803(9) 0.0534(19) Uani d D 1 . .
O O8 -0.0239(8) 0.3014(6) 1.0095(8) 0.056(2) Uani d . 1 . .
O O11 0.9124(8) 0.8479(8) 0.7003(7) 0.0502(17) Uani d D 1 . .
O O6 0.6729(7) 0.3001(6) 0.7953(8) 0.0494(17) Uani d . 1 . .
Bi Bi1 0.32379(2) 0.045644(19) 0.88303(2) 0.02387(13) Uani d . 1 . .
N N1 0.4091(7) -0.0927(6) 0.7035(5) 0.0265(11) Uani d . 1 . .
C C5 0.3481(8) -0.0744(7) 0.5968(7) 0.0297(14) Uani d . 1 . .
C C1 0.5057(7) -0.1819(6) 0.7123(6) 0.0247(12) Uani d . 1 . .
C C3 0.4867(12) -0.2374(10) 0.4998(8) 0.047(2) Uani d . 1 . .
H H3 0.5131 -0.2871 0.4312 0.056 Uiso calc R 1 . .
C C7 0.2415(9) 0.0299(7) 0.5988(8) 0.0359(16) Uani d . 1 . .
C C2 0.5469(10) -0.2566(9) 0.6098(8) 0.0426(19) Uani d . 1 . .
H H2 0.6147 -0.3188 0.6163 0.051 Uiso calc R 1 . .
C C4 0.3855(10) -0.1434(9) 0.4899(8) 0.0388(17) Uani d . 1 . .
H H4 0.3450 -0.1277 0.4155 0.047 Uiso calc R 1 . .
N N4 1.1655(8) 0.4867(7) 0.2534(8) 0.0436(18) Uani d . 1 . .
H H4A 1.1986 0.4137 0.2319 0.052 Uiso calc R 1 . .
H H4B 1.2133 0.5526 0.2398 0.052 Uiso calc R 1 . .
C C15 1.0421(8) 0.4974(7) 0.3068(7) 0.0300(14) Uani d . 1 . .
C C16 0.9763(9) 0.6147(8) 0.3425(8) 0.0333(15) Uani d . 1 . .
N N3 0.9707(9) 0.3919(7) 0.3263(7) 0.0383(15) Uani d . 1 . .
N N5 1.0463(9) 0.7230(6) 0.3244(9) 0.0462(19) Uani d . 1 . .
H H5A 1.0086 0.7940 0.3469 0.055 Uiso calc R 1 . .
H H5B 1.1281 0.7205 0.2904 0.055 Uiso calc R 1 . .
C C17 0.8460(10) 0.6133(9) 0.3960(10) 0.043(2) Uani d . 1 . .
H H17 0.8021 0.6885 0.4204 0.051 Uiso calc R 1 . .
C C19 0.8402(11) 0.3898(9) 0.3806(9) 0.046(2) Uani d . 1 . .
H H19 0.7959 0.3144 0.3938 0.055 Uiso calc R 1 . .
C C18 0.7782(10) 0.5004(11) 0.4144(10) 0.048(2) Uani d . 1 . .
H H18 0.6892 0.5012 0.4502 0.057 Uiso calc R 1 . .
O O3 0.2133(7) 0.0852(6) 0.7009(6) 0.0381(13) Uani d . 1 . .
O O7 0.0896(6) 0.1326(5) 0.9346(6) 0.0340(12) Uani d . 1 . .
O O5 0.5370(6) 0.1332(5) 0.8106(6) 0.0324(11) Uani d . 1 . .
N N2 0.3143(7) 0.2700(6) 0.8827(6) 0.0262(11) Uani d . 1 . .
C C8 0.4311(8) 0.3335(7) 0.8530(7) 0.0283(13) Uani d . 1 . .
O O4 0.1860(11) 0.0529(9) 0.5024(7) 0.066(2) Uani d . 1 . .
C C14 0.0788(9) 0.2486(7) 0.9591(8) 0.0331(15) Uani d . 1 . .
C C13 0.5562(8) 0.2518(7) 0.8158(7) 0.0290(14) Uani d . 1 . .
C C12 0.1996(8) 0.3318(7) 0.9215(7) 0.0294(14) Uani d . 1 . .
C C9 0.4360(8) 0.4623(7) 0.8582(8) 0.0321(15) Uani d . 1 . .
H H9 0.5173 0.5045 0.8362 0.039 Uiso calc R 1 . .
C C11 0.1952(8) 0.4614(7) 0.9293(8) 0.0324(15) Uani d . 1 . .
H H11 0.1135 0.5036 0.9554 0.039 Uiso calc R 1 . .
C C10 0.3145(9) 0.5268(7) 0.8975(9) 0.0358(17) Uani d . 1 . .
H H10 0.3137 0.6138 0.9023 0.043 Uiso calc R 1 . .
O O1 0.5240(6) -0.1236(5) 0.9223(5) 0.0290(10) Uani d . 1 . .
O O2 0.6605(9) -0.2791(7) 0.8471(6) 0.0489(17) Uani d . 1 . .
C C6 0.5695(8) -0.1989(7) 0.8366(7) 0.0276(13) Uani d . 1 . .
O O9 0.1606(8) -0.1496(7) 0.8422(7) 0.0455(15) Uani d D 1 . .
H H10B 0.867(9) 0.064(12) 0.906(13) 0.055 Uiso d D 1 . .
H H11A 0.851(13) 0.845(14) 0.638(9) 0.068 Uiso d D 1 . .
H H11B 0.860(15) 0.908(13) 0.742(11) 0.068 Uiso d D 1 . .
H H9A 0.143(14) -0.171(15) 0.909(8) 0.068 Uiso d D 1 . .
H H9B 0.090(13) -0.126(14) 0.802(10) 0.068 Uiso d D 1 . .
H H10A 0.717(9) 0.070(11) 0.875(12) 0.055 Uiso d D 1 . .
H H3A 1.007(14) 0.325(13) 0.289(12) 0.055 Uiso d . 1 . .

loop_
_atom_site_aniso_label
_atom_site_aniso_U_11
_atom_site_aniso_U_22
_atom_site_aniso_U_33
_atom_site_aniso_U_12
_atom_site_aniso_U_13
_atom_site_aniso_U_23
O10 0.036(3) 0.043(3) 0.081(6) 0.007(3) -0.001(3) 0.005(4)
O8 0.052(4) 0.029(3) 0.090(6) 0.012(3) 0.045(4) 0.005(3)
O11 0.049(4) 0.054(4) 0.049(4) 0.022(3) -0.006(3) 0.011(3)
O6 0.034(3) 0.034(3) 0.080(5) -0.004(2) 0.025(3) 0.001(3)
Bi1 0.02420(17) 0.01863(16) 0.02853(18) 0.00371(9) 0.00376(9) -0.00045(9)
N1 0.030(3) 0.026(3) 0.024(3) 0.004(2) 0.004(2) 0.000(2)
C5 0.032(3) 0.025(3) 0.032(4) 0.000(3) 0.003(3) 0.000(3)
C1 0.025(3) 0.022(3) 0.026(3) 0.002(2) 0.003(2) -0.004(2)
C3 0.060(6) 0.049(5) 0.030(4) 0.014(4) 0.012(4) -0.010(4)
C7 0.039(4) 0.028(3) 0.042(4) 0.006(3) 0.004(3) 0.006(3)
C2 0.041(4) 0.046(5) 0.037(4) 0.011(4) 0.006(3) -0.015(4)
C4 0.045(4) 0.043(4) 0.027(4) 0.004(3) 0.006(3) -0.003(3)
N4 0.037(4) 0.030(3) 0.063(5) 0.005(3) 0.019(3) -0.004(3)
C15 0.035(4) 0.030(3) 0.025(3) 0.000(3) -0.001(3) 0.002(3)
C16 0.032(4) 0.029(3) 0.039(4) 0.000(3) 0.005(3) 0.003(3)
N3 0.045(4) 0.027(3) 0.043(4) -0.001(3) 0.010(3) -0.002(3)
N5 0.051(4) 0.019(3) 0.069(5) 0.007(3) 0.024(4) 0.002(3)
C17 0.037(4) 0.036(4) 0.055(6) 0.012(3) 0.013(4) 0.002(4)
C19 0.053(5) 0.041(4) 0.044(5) -0.009(4) 0.013(4) 0.003(4)
C18 0.033(4) 0.057(6) 0.052(5) -0.011(4) 0.015(4) -0.008(4)
O3 0.044(3) 0.034(3) 0.036(3) 0.018(2) -0.007(2) 0.001(2)
O7 0.029(2) 0.024(2) 0.048(3) -0.0006(19) 0.007(2) 0.004(2)
O5 0.031(3) 0.024(2) 0.042(3) 0.0096(19) 0.014(2) 0.002(2)
N2 0.027(3) 0.025(3) 0.026(3) 0.005(2) 0.006(2) -0.002(2)
C8 0.033(3) 0.022(3) 0.029(3) 0.002(2) 0.006(3) 0.001(2)
O4 0.082(6) 0.073(5) 0.042(4) 0.035(5) -0.015(4) 0.003(4)
C14 0.033(4) 0.024(3) 0.043(4) 0.005(3) 0.008(3) 0.008(3)
C13 0.027(3) 0.027(3) 0.032(3) 0.004(2) 0.008(3) -0.001(3)
C12 0.028(3) 0.025(3) 0.035(4) 0.002(2) 0.005(3) -0.003(3)
C9 0.026(3) 0.025(3) 0.046(4) 0.003(2) 0.008(3) 0.003(3)
C11 0.028(3) 0.026(3) 0.043(4) 0.006(3) 0.007(3) -0.001(3)
C10 0.036(4) 0.023(3) 0.048(5) 0.007(3) 0.006(3) 0.000(3)
O1 0.030(2) 0.032(2) 0.023(2) 0.007(2) -0.0015(19) -0.0062(19)
O2 0.067(4) 0.040(3) 0.039(3) 0.029(3) -0.002(3) -0.002(3)
C6 0.027(3) 0.026(3) 0.029(3) 0.004(2) 0.006(3) -0.002(3)
O9 0.045(3) 0.041(3) 0.049(4) -0.012(3) 0.010(3) -0.005(3)

loop_
_atom_type_symbol
_atom_type_description
_atom_type_scat_dispersion_real
_atom_type_scat_dispersion_imag
_atom_type_scat_source
C C 0.0033 0.0016 'International Tables Vol C Tables 4.2.6.8 and 6.1.1.4'
H H 0.0000 0.0000 'International Tables Vol C Tables 4.2.6.8 and 6.1.1.4'
N N 0.0061 0.0033 'International Tables Vol C Tables 4.2.6.8 and 6.1.1.4'
O O 0.0106 0.0060 'International Tables Vol C Tables 4.2.6.8 and 6.1.1.4'
Bi Bi -4.1077 10.2566 'International Tables Vol C Tables 4.2.6.8 and 6.1.1.4'

loop_
_geom_angle_atom_site_label_1
_geom_angle_atom_site_label_2
_geom_angle_atom_site_label_3
_geom_angle_site_symmetry_1
_geom_angle_site_symmetry_3
_geom_angle
_geom_angle_publ_flag
H10B O10 H10A . . 112(9) ?
H11A O11 H11B . . 91(8) ?
O3 Bi1 O5 . . 87.5(2) ?
O3 Bi1 N2 . . 73.7(2) ?
O5 Bi1 N2 . . 67.26(19) ?
O3 Bi1 O7 . . 74.0(2) ?
O5 Bi1 O7 . . 133.22(18) ?
N2 Bi1 O7 . . 66.40(19) ?
O3 Bi1 N1 . . 66.3(2) ?
O5 Bi1 N1 . . 70.7(2) ?
N2 Bi1 N1 . . 122.1(2) ?
O7 Bi1 N1 . . 132.5(2) ?
O3 Bi1 O9 . . 79.0(3) ?
O5 Bi1 O9 . . 140.1(2) ?
N2 Bi1 O9 . . 140.2(2) ?
O7 Bi1 O9 . . 78.7(2) ?
N1 Bi1 O9 . . 69.4(2) ?
O3 Bi1 O1 . 2_657 150.1(2) ?
O5 Bi1 O1 . 2_657 74.6(2) ?
N2 Bi1 O1 . 2_657 77.3(2) ?
O7 Bi1 O1 . 2_657 100.97(19) ?
N1 Bi1 O1 . 2_657 126.40(18) ?
O9 Bi1 O1 . 2_657 129.7(2) ?
O3 Bi1 O1 . . 128.33(18) ?
O5 Bi1 O1 . . 76.04(18) ?
N2 Bi1 O1 . . 136.45(19) ?
O7 Bi1 O1 . . 147.79(19) ?
N1 Bi1 O1 . . 61.99(18) ?
O9 Bi1 O1 . . 83.3(2) ?
O1 Bi1 O1 2_657 . 70.87(18) ?
C1 N1 C5 . . 120.5(6) ?
C1 N1 Bi1 . . 123.4(5) ?
C5 N1 Bi1 . . 116.0(5) ?
N1 C5 C4 . . 122.3(7) ?
N1 C5 C7 . . 115.4(7) ?
C4 C5 C7 . . 122.3(8) ?
N1 C1 C2 . . 120.7(7) ?
N1 C1 C6 . . 117.8(6) ?
C2 C1 C6 . . 121.5(7) ?
C2 C3 C4 . . 120.3(8) ?
C2 C3 H3 . . 119.8 ?
C4 C3 H3 . . 119.8 ?
O4 C7 O3 . . 124.9(8) ?
O4 C7 C5 . . 117.8(8) ?
O3 C7 C5 . . 117.3(7) ?
C3 C2 C1 . . 119.3(8) ?
C3 C2 H2 . . 120.3 ?
C1 C2 H2 . . 120.3 ?
C5 C4 C3 . . 116.9(8) ?
C5 C4 H4 . . 121.6 ?
C3 C4 H4 . . 121.6 ?
C15 N4 H4A . . 120.0 ?
C15 N4 H4B . . 120.0 ?
H4A N4 H4B . . 120.0 ?
N4 C15 N3 . . 118.1(8) ?
N4 C15 C16 . . 124.0(7) ?
N3 C15 C16 . . 117.8(7) ?
N5 C16 C17 . . 122.4(8) ?
N5 C16 C15 . . 119.2(7) ?
C17 C16 C15 . . 118.4(8) ?
C15 N3 C19 . . 124.1(8) ?
C15 N3 H3A . . 113(9) ?
C19 N3 H3A . . 122(9) ?
C16 N5 H5A . . 120.0 ?
C16 N5 H5B . . 120.0 ?
H5A N5 H5B . . 120.0 ?
C16 C17 C18 . . 120.9(8) ?
C16 C17 H17 . . 119.6 ?
C18 C17 H17 . . 119.6 ?
C18 C19 N3 . . 118.1(9) ?
C18 C19 H19 . . 121.0 ?
N3 C19 H19 . . 121.0 ?
C19 C18 C17 . . 120.7(8) ?
C19 C18 H18 . . 119.6 ?
C17 C18 H18 . . 119.6 ?
C7 O3 Bi1 . . 124.9(5) ?
C14 O7 Bi1 . . 119.0(5) ?
C13 O5 Bi1 . . 121.0(4) ?
C12 N2 C8 . . 119.8(6) ?
C12 N2 Bi1 . . 120.5(5) ?
C8 N2 Bi1 . . 119.4(5) ?
N2 C8 C9 . . 122.5(7) ?
N2 C8 C13 . . 114.3(6) ?
C9 C8 C13 . . 123.2(7) ?
O8 C14 O7 . . 125.2(8) ?
O8 C14 C12 . . 117.1(7) ?
O7 C14 C12 . . 117.7(7) ?
O6 C13 O5 . . 122.5(7) ?
O6 C13 C8 . . 120.1(7) ?
O5 C13 C8 . . 117.4(6) ?
N2 C12 C11 . . 121.4(7) ?
N2 C12 C14 . . 114.3(6) ?
C11 C12 C14 . . 124.3(7) ?
C8 C9 C10 . . 117.5(7) ?
C8 C9 H9 . . 121.3 ?
C10 C9 H9 . . 121.3 ?
C10 C11 C12 . . 118.8(7) ?
C10 C11 H11 . . 120.6 ?
C12 C11 H11 . . 120.6 ?
C11 C10 C9 . . 119.9(7) ?
C11 C10 H10 . . 120.0 ?
C9 C10 H10 . . 120.0 ?
C6 O1 Bi1 . 2_657 124.2(5) ?
C6 O1 Bi1 . . 121.5(5) ?
Bi1 O1 Bi1 2_657 . 109.13(18) ?
O2 C6 O1 . . 125.5(7) ?
O2 C6 C1 . . 119.2(7) ?
O1 C6 C1 . . 115.2(6) ?
Bi1 O9 H9A . . 105(10) ?
Bi1 O9 H9B . . 106(10) ?
H9A O9 H9B . . 116(10) ?

loop_
_geom_bond_atom_site_label_1
_geom_bond_atom_site_label_2
_geom_bond_site_symmetry_2
_geom_bond_distance
_geom_bond_publ_flag
O10 H10B . 0.80(8) ?
O10 H10A . 0.94(8) ?
O8 C14 . 1.239(10) ?
O11 H11A . 0.89(8) ?
O11 H11B . 0.92(9) ?
O6 C13 . 1.238(9) ?
Bi1 O3 . 2.323(6) ?
Bi1 O5 . 2.384(6) ?
Bi1 N2 . 2.409(6) ?
Bi1 O7 . 2.447(6) ?
Bi1 N1 . 2.525(6) ?
Bi1 O9 . 2.581(7) ?
Bi1 O1 2_657 2.627(5) ?
Bi1 O1 . 2.673(5) ?
N1 C1 . 1.329(9) ?
N1 C5 . 1.333(10) ?
C5 C4 . 1.394(11) ?
C5 C7 . 1.504(11) ?
C1 C2 . 1.395(10) ?
C1 C6 . 1.516(10) ?
C3 C2 . 1.364(14) ?
C3 C4 . 1.398(14) ?
C3 H3 . 0.9300 ?
C7 O4 . 1.224(12) ?
C7 O3 . 1.266(11) ?
C2 H2 . 0.9300 ?
C4 H4 . 0.9300 ?
N4 C15 . 1.310(11) ?
N4 H4A . 0.8600 ?
N4 H4B . 0.8600 ?
C15 N3 . 1.346(10) ?
C15 C16 . 1.433(11) ?
C16 N5 . 1.362(11) ?
C16 C17 . 1.368(12) ?
N3 C19 . 1.374(12) ?
N3 H3A . 0.87(14) ?
N5 H5A . 0.8600 ?
N5 H5B . 0.8600 ?
C17 C18 . 1.396(15) ?
C17 H17 . 0.9300 ?
C19 C18 . 1.351(15) ?
C19 H19 . 0.9300 ?
C18 H18 . 0.9300 ?
O7 C14 . 1.255(9) ?
O5 C13 . 1.279(9) ?
N2 C12 . 1.325(9) ?
N2 C8 . 1.346(9) ?
C8 C9 . 1.377(10) ?
C8 C13 . 1.510(10) ?
C14 C12 . 1.522(11) ?
C12 C11 . 1.386(10) ?
C9 C10 . 1.394(10) ?
C9 H9 . 0.9300 ?
C11 C10 . 1.381(12) ?
C11 H11 . 0.9300 ?
C10 H10 . 0.9300 ?
O1 C6 . 1.275(9) ?
O1 Bi1 2_657 2.627(5) ?
O2 C6 . 1.225(10) ?
O9 H9A . 0.81(7) ?
O9 H9B . 0.84(8) ?

loop_
_geom_hbond_atom_site_label_D
_geom_hbond_atom_site_label_H
_geom_hbond_atom_site_label_A
_geom_hbond_site_symmetry_A
_geom_hbond_distance_DH
_geom_hbond_distance_HA
_geom_hbond_distance_DA
_geom_hbond_angle_DHA
_geom_hbond_publ_flag
N3 H3A O11 2_766 0.87(14) 2.02(14) 2.797(10) 148(12) yes
N4 H4A O2 2_756 0.86 2.11 2.924(9) 158 yes
N4 H4B O6 2_766 0.86 1.97 2.830(10) 178 yes
N5 H5A O3 2_666 0.86 2.53 3.216(10) 138 yes
N5 H5B O6 2_766 0.86 2.11 2.972(10) 176 yes
O9 H9A O8 2_557 0.81(7) 2.07(12) 2.746(10) 141(15) yes
O9 H9B O11 1_445 0.84(8) 1.99(10) 2.771(11) 155(15) yes
O10 H10A O5 . 0.94(8) 1.96(8) 2.862(9) 160(11) yes
O10 H10B O7 1_655 0.80(8) 2.21(8) 2.972(10) 160(13) yes
O11 H11A O4 2_666 0.89(8) 2.01(13) 2.717(11) 136(14) yes
O11 H11B O10 1_565 0.92(9) 1.96(9) 2.836(12) 158(13) yes
C11 H11 O8 2_567 0.93 2.26 3.050(10) 142 yes

loop_
_geom_torsion_atom_site_label_1
_geom_torsion_atom_site_label_2
_geom_torsion_atom_site_label_3
_geom_torsion_atom_site_label_4
_geom_torsion_site_symmetry_1
_geom_torsion_site_symmetry_2
_geom_torsion_site_symmetry_3
_geom_torsion_site_symmetry_4
_geom_torsion
_geom_torsion_publ_flag
O3 Bi1 N1 C1 . . . . -178.5(6) ?
O5 Bi1 N1 C1 . . . . 85.6(6) ?
N2 Bi1 N1 C1 . . . . 131.0(5) ?
O7 Bi1 N1 C1 . . . . -142.8(5) ?
O9 Bi1 N1 C1 . . . . -91.8(6) ?
O1 Bi1 N1 C1 2_657 . . . 33.0(6) ?
O1 Bi1 N1 C1 . . . . 1.6(5) ?
O3 Bi1 N1 C5 . . . . -0.5(5) ?
O5 Bi1 N1 C5 . . . . -96.4(5) ?
N2 Bi1 N1 C5 . . . . -51.0(6) ?
O7 Bi1 N1 C5 . . . . 35.2(6) ?
O9 Bi1 N1 C5 . . . . 86.2(5) ?
O1 Bi1 N1 C5 2_657 . . . -149.0(5) ?
O1 Bi1 N1 C5 . . . . 179.6(6) ?
C1 N1 C5 C4 . . . . -2.4(11) ?
Bi1 N1 C5 C4 . . . . 179.5(6) ?
C1 N1 C5 C7 . . . . -179.6(7) ?
Bi1 N1 C5 C7 . . . . 2.4(8) ?
C5 N1 C1 C2 . . . . 1.1(11) ?
Bi1 N1 C1 C2 . . . . 179.0(6) ?
C5 N1 C1 C6 . . . . -179.2(6) ?
Bi1 N1 C1 C6 . . . . -1.3(9) ?
N1 C5 C7 O4 . . . . 177.7(9) ?
C4 C5 C7 O4 . . . . 0.5(13) ?
N1 C5 C7 O3 . . . . -4.0(11) ?
C4 C5 C7 O3 . . . . 178.8(8) ?
C4 C3 C2 C1 . . . . 0.4(16) ?
N1 C1 C2 C3 . . . . -0.2(14) ?
C6 C1 C2 C3 . . . . -179.8(9) ?
N1 C5 C4 C3 . . . . 2.6(13) ?
C7 C5 C4 C3 . . . . 179.5(9) ?
C2 C3 C4 C5 . . . . -1.5(15) ?
N4 C15 C16 N5 . . . . -2.3(13) ?
N3 C15 C16 N5 . . . . 179.7(9) ?
N4 C15 C16 C17 . . . . 179.0(9) ?
N3 C15 C16 C17 . . . . 1.0(12) ?
N4 C15 N3 C19 . . . . -179.6(9) ?
C16 C15 N3 C19 . . . . -1.5(13) ?
N5 C16 C17 C18 . . . . -179.2(11) ?
C15 C16 C17 C18 . . . . -0.6(15) ?
C15 N3 C19 C18 . . . . 1.4(15) ?
N3 C19 C18 C17 . . . . -0.9(17) ?
C16 C17 C18 C19 . . . . 0.6(17) ?
O4 C7 O3 Bi1 . . . . -178.0(9) ?
C5 C7 O3 Bi1 . . . . 3.8(11) ?
O5 Bi1 O3 C7 . . . . 68.1(7) ?
N2 Bi1 O3 C7 . . . . 135.2(8) ?
O7 Bi1 O3 C7 . . . . -155.3(8) ?
N1 Bi1 O3 C7 . . . . -1.9(7) ?
O9 Bi1 O3 C7 . . . . -74.1(7) ?
O1 Bi1 O3 C7 2_657 . . . 120.6(7) ?
O1 Bi1 O3 C7 . . . . -1.8(8) ?
O3 Bi1 O7 C14 . . . . -91.9(7) ?
O5 Bi1 O7 C14 . . . . -21.3(8) ?
N2 Bi1 O7 C14 . . . . -13.0(6) ?
N1 Bi1 O7 C14 . . . . -125.7(6) ?
O9 Bi1 O7 C14 . . . . -173.6(7) ?
O1 Bi1 O7 C14 2_657 . . . 57.8(7) ?
O1 Bi1 O7 C14 . . . . 129.2(6) ?
O3 Bi1 O5 C13 . . . . 80.5(6) ?
N2 Bi1 O5 C13 . . . . 7.2(6) ?
O7 Bi1 O5 C13 . . . . 15.4(7) ?
N1 Bi1 O5 C13 . . . . 146.3(7) ?
O9 Bi1 O5 C13 . . . . 150.0(6) ?
O1 Bi1 O5 C13 2_657 . . . -75.3(6) ?
O1 Bi1 O5 C13 . . . . -148.9(6) ?
O3 Bi1 N2 C12 . . . . 86.6(6) ?
O5 Bi1 N2 C12 . . . . -179.2(6) ?
O7 Bi1 N2 C12 . . . . 7.3(6) ?
N1 Bi1 N2 C12 . . . . 134.0(6) ?
O9 Bi1 N2 C12 . . . . 38.0(7) ?
O1 Bi1 N2 C12 2_657 . . . -100.8(6) ?
O1 Bi1 N2 C12 . . . . -144.4(5) ?
O3 Bi1 N2 C8 . . . . -99.3(6) ?
O5 Bi1 N2 C8 . . . . -5.1(5) ?
O7 Bi1 N2 C8 . . . . -178.5(6) ?
N1 Bi1 N2 C8 . . . . -51.9(6) ?
O9 Bi1 N2 C8 . . . . -147.8(5) ?
O1 Bi1 N2 C8 2_657 . . . 73.3(5) ?
O1 Bi1 N2 C8 . . . . 29.8(7) ?
C12 N2 C8 C9 . . . . -1.7(12) ?
Bi1 N2 C8 C9 . . . . -175.9(6) ?
C12 N2 C8 C13 . . . . 177.3(7) ?
Bi1 N2 C8 C13 . . . . 3.1(9) ?
Bi1 O7 C14 O8 . . . . -164.6(8) ?
Bi1 O7 C14 C12 . . . . 16.9(10) ?
Bi1 O5 C13 O6 . . . . 169.5(7) ?
Bi1 O5 C13 C8 . . . . -8.4(10) ?
N2 C8 C13 O6 . . . . -174.6(8) ?
C9 C8 C13 O6 . . . . 4.4(13) ?
N2 C8 C13 O5 . . . . 3.3(11) ?
C9 C8 C13 O5 . . . . -177.7(8) ?
C8 N2 C12 C11 . . . . 1.8(12) ?
Bi1 N2 C12 C11 . . . . 175.9(6) ?
C8 N2 C12 C14 . . . . -176.5(7) ?
Bi1 N2 C12 C14 . . . . -2.4(9) ?
O8 C14 C12 N2 . . . . 171.6(9) ?
O7 C14 C12 N2 . . . . -9.8(11) ?
O8 C14 C12 C11 . . . . -6.6(14) ?
O7 C14 C12 C11 . . . . 172.0(8) ?
N2 C8 C9 C10 . . . . 0.8(13) ?
C13 C8 C9 C10 . . . . -178.1(8) ?
N2 C12 C11 C10 . . . . -1.0(13) ?
C14 C12 C11 C10 . . . . 177.1(8) ?
C12 C11 C10 C9 . . . . 0.2(13) ?
C8 C9 C10 C11 . . . . -0.1(13) ?
O3 Bi1 O1 C6 . . . . -2.0(7) ?
O5 Bi1 O1 C6 . . . . -77.3(6) ?
N2 Bi1 O1 C6 . . . . -110.2(6) ?
O7 Bi1 O1 C6 . . . . 124.4(6) ?
N1 Bi1 O1 C6 . . . . -1.9(5) ?
O9 Bi1 O1 C6 . . . . 68.3(6) ?
O1 Bi1 O1 C6 2_657 . . . -155.5(7) ?
O3 Bi1 O1 Bi1 . . . 2_657 153.5(2) ?
O5 Bi1 O1 Bi1 . . . 2_657 78.3(2) ?
N2 Bi1 O1 Bi1 . . . 2_657 45.4(4) ?
O7 Bi1 O1 Bi1 . . . 2_657 -80.0(4) ?
N1 Bi1 O1 Bi1 . . . 2_657 153.6(3) ?
O9 Bi1 O1 Bi1 . . . 2_657 -136.2(3) ?
O1 Bi1 O1 Bi1 2_657 . . 2_657 0.0 ?
Bi1 O1 C6 O2 2_657 . . . 28.4(11) ?
Bi1 O1 C6 O2 . . . . -179.9(7) ?
Bi1 O1 C6 C1 2_657 . . . -149.8(5) ?
Bi1 O1 C6 C1 . . . . 2.0(8) ?
N1 C1 C6 O2 . . . . -178.8(8) ?
C2 C1 C6 O2 . . . . 0.9(12) ?
N1 C1 C6 O1 . . . . -0.6(10) ?
C2 C1 C6 O1 . . . . 179.1(8) ?
